data_2243727
loop_
_publ_author_name
'Richter, Adrian'
'Goddard, Richard'
'Schlegel, Tom'
'Imming, Peter'
'Seidel, R\"udiger W.'

_publ_section_title
;
 2-Chloro-3-nitro-5-(trifluoromethyl)benzoic acid and -benzamide:
 structural characterization of two precursors for antitubercular
 benzothiazinones
;
_journal_coeditor_code TX2035
_journal_issue 2
_journal_name_full 'Acta Crystallographica Section E'
_journal_page_first 142
_journal_page_last 147
_journal_paper_doi 10.1107/S2056989021000517
_journal_volume 77
_journal_year 2021
_chemical_formula_iupac 'C8 H3 Cl F3 N O4'
_chemical_formula_moiety 'C8 H3 Cl F3 N O4'
_chemical_formula_sum 'C8 H3 Cl F3 N O4'
_chemical_formula_weight 269.56
_chemical_name_systematic
;
2-Chloro-3-nitro-5-(trifluoromethyl)benzoic acid
;
_space_group_crystal_system triclinic
_space_group_IT_number 2
_space_group_name_Hall '-P 1'
_space_group_name_H-M_alt 'P -1'
_atom_sites_solution_hydrogens mixed
_atom_sites_solution_primary dual
_atom_sites_solution_secondary difmap
_audit_creation_method SHELXL-2018/3
_cell_angle_alpha 91.57(3)
_cell_angle_beta 96.51(3)
_cell_angle_gamma 104.79(3)
_cell_formula_units_Z 2
_cell_length_a 4.7297(10)
_cell_length_b 7.8993(16)
_cell_length_c 13.044(3)
_cell_measurement_reflns_used 9110
_cell_measurement_temperature 100(2)
_cell_measurement_theta_max 26.900
_cell_measurement_theta_min 1.373
_cell_volume 467.35(19)
_computing_cell_refinement
;
<i>XDS</i> (Kabsch, 2010)
;
_computing_data_collection
;
<i>P11 Crystallography Control</i> (Meents <i>et al.</i>,  2013)
;
_computing_data_reduction
;
<i>XDS</i> (Kabsch, 2010)
;
_computing_molecular_graphics
;
DIAMOND (Brandenburg, 2018)
;
_computing_publication_material
;
enCIFer (Allen <i>et al.</i>,  2004) and publCIF (Westrip, 2010)
;
_computing_structure_refinement
;
SHELXL (Sheldrick, 2015b)
;
_computing_structure_solution
;
SHELXT (Sheldrick, 2015a)
;
_diffrn_ambient_temperature 100(2)
_diffrn_detector_area_resol_mean 5.81
_diffrn_measured_fraction_theta_full 0.953
_diffrn_measured_fraction_theta_max 0.933
_diffrn_measurement_device_type
;
P11 beamline at Petra III with Pilatus 6M detector (Kraft <i>et al.</i>,
2009)
;
_diffrn_measurement_method '\f scan'
_diffrn_radiation_type synchrotron
_diffrn_radiation_wavelength 0.6199
_diffrn_reflns_av_R_equivalents 0.0185
_diffrn_reflns_av_unetI/netI 0.0171
_diffrn_reflns_limit_h_max 6
_diffrn_reflns_limit_h_min -6
_diffrn_reflns_limit_k_max 11
_diffrn_reflns_limit_k_min -11
_diffrn_reflns_limit_l_max 19
_diffrn_reflns_limit_l_min -19
_diffrn_reflns_number 9797
_diffrn_reflns_theta_full 21.835
_diffrn_reflns_theta_max 26.900
_diffrn_reflns_theta_min 1.373
_diffrn_source synchrotron
_exptl_absorpt_coefficient_mu 0.314
_exptl_absorpt_correction_type none
_exptl_crystal_colour colourless
_exptl_crystal_density_diffrn 1.916
_exptl_crystal_description plate
_exptl_crystal_F_000 268
_exptl_crystal_size_max 0.329
_exptl_crystal_size_mid 0.201
_exptl_crystal_size_min 0.036
_refine_diff_density_max 0.637
_refine_diff_density_min -0.427
_refine_ls_extinction_method none
_refine_ls_goodness_of_fit_ref 1.053
_refine_ls_hydrogen_treatment mixed
_refine_ls_matrix_type full
_refine_ls_number_parameters 158
_refine_ls_number_reflns 2834
_refine_ls_number_restraints 0
_refine_ls_restrained_S_all 1.053
_refine_ls_R_factor_all 0.0304
_refine_ls_R_factor_gt 0.0300
_refine_ls_shift/su_max 0.001
_refine_ls_shift/su_mean 0.000
_refine_ls_structure_factor_coef Fsqd
_refine_ls_weighting_details 'w=1/[\s^2^(Fo^2^)+(0.0446P)^2^+0.2681P] where P=(Fo^2^+2Fc^2^)/3'
_refine_ls_weighting_scheme calc
_refine_ls_wR_factor_gt 0.0811
_refine_ls_wR_factor_ref 0.0815
_reflns_number_gt 2766
_reflns_number_total 2834
_reflns_threshold_expression 'I > 2\s(I)'
_cod_data_source_file tx2035sup1.cif
_cod_data_source_block 1
_cod_original_cell_volume 467.36(18)
_cod_database_code 2243727
_shelx_space_group_comment
;
The symmetry employed for this shelxl refinement is uniquely defined
by the following loop, which should always be used as a source of
symmetry information in preference to the above space-group names.
They are only intended as comments.
;
_shelx_estimated_absorpt_t_min 0.904
_shelx_estimated_absorpt_t_max 0.989

loop_
_space_group_symop_operation_xyz
'x, y, z'
'-x, -y, -z'

loop_
_atom_site_type_symbol
_atom_site_label
_atom_site_fract_x
_atom_site_fract_y
_atom_site_fract_z
_atom_site_U_iso_or_equiv
_atom_site_adp_type
_atom_site_calc_flag
_atom_site_occupancy
_atom_site_disorder_assembly
_atom_site_disorder_group
C C1 0.8267(2) 0.79164(11) 0.32984(7) 0.00863(16) Uani d 1 . .
C C2 0.9897(2) 0.96649(11) 0.32560(7) 0.00871(16) Uani d 1 . .
C C3 0.8979(2) 1.06490(11) 0.24763(7) 0.00957(17) Uani d 1 . .
C C4 0.6603(2) 0.99896(12) 0.17358(7) 0.01093(17) Uani d 1 . .
H H4 0.604630 1.069994 0.121438 0.013 Uiso calc 1 . .
C C5 0.5045(2) 0.82466(12) 0.17771(7) 0.00969(16) Uani d 1 . .
C C6 0.5845(2) 0.72297(11) 0.25554(7) 0.01008(17) Uani d 1 . .
H H6 0.472768 0.605062 0.258199 0.012 Uiso calc 1 . .
C C7 0.9092(2) 0.67213(11) 0.40892(7) 0.00943(17) Uani d 1 . .
C C8 0.2606(2) 0.74456(13) 0.09293(8) 0.01313(18) Uani d 1 . .
N N1 1.0646(2) 1.24888(10) 0.24249(7) 0.01242(16) Uani d 1 . .
O O1 0.68411(17) 0.53906(9) 0.42044(6) 0.01328(15) Uani d 1 . .
H H1 0.743(5) 0.469(3) 0.4618(17) 0.037(5) Uiso d 1 . .
O O2 1.15606(18) 0.69465(9) 0.45466(6) 0.01391(15) Uani d 1 . .
O O3 0.9986(3) 1.35882(11) 0.29446(9) 0.0333(3) Uani d 1 . .
O O4 1.2576(2) 1.27866(12) 0.18631(9) 0.0296(2) Uani d 1 . .
F F1 0.12540(18) 0.86369(9) 0.05423(6) 0.02163(16) Uani d 1 . .
F F2 0.05311(18) 0.61547(10) 0.12436(6) 0.02413(17) Uani d 1 . .
F F3 0.36346(19) 0.68013(11) 0.01315(6) 0.02649(18) Uani d 1 . .
Cl Cl1 1.29187(5) 1.06719(3) 0.41157(2) 0.01187(7) Uani d 1 . .

loop_
_atom_site_aniso_label
_atom_site_aniso_U_11
_atom_site_aniso_U_22
_atom_site_aniso_U_33
_atom_site_aniso_U_12
_atom_site_aniso_U_13
_atom_site_aniso_U_23
C1 0.0110(4) 0.0033(3) 0.0108(4) 0.0005(3) 0.0007(3) 0.0019(3)
C2 0.0106(4) 0.0033(3) 0.0106(4) -0.0007(3) 0.0001(3) 0.0003(3)
C3 0.0133(5) 0.0016(3) 0.0122(4) -0.0008(3) 0.0014(3) 0.0015(3)
C4 0.0149(5) 0.0052(3) 0.0114(4) 0.0007(3) 0.0003(3) 0.0020(3)
C5 0.0114(4) 0.0053(3) 0.0103(4) -0.0006(3) -0.0008(3) 0.0004(3)
C6 0.0125(5) 0.0037(3) 0.0124(4) -0.0005(3) 0.0004(3) 0.0015(3)
C7 0.0124(5) 0.0036(3) 0.0120(4) 0.0014(3) 0.0016(3) 0.0018(3)
C8 0.0153(5) 0.0090(4) 0.0126(4) 0.0002(3) -0.0017(3) 0.0004(3)
N1 0.0173(4) 0.0034(3) 0.0142(4) -0.0007(3) -0.0003(3) 0.0023(3)
O1 0.0117(4) 0.0076(3) 0.0195(3) 0.0000(2) 0.0012(3) 0.0084(2)
O2 0.0140(4) 0.0065(3) 0.0191(3) 0.0005(2) -0.0022(3) 0.0045(2)
O3 0.0543(7) 0.0053(3) 0.0411(5) 0.0009(4) 0.0251(5) -0.0028(3)
O4 0.0309(5) 0.0104(4) 0.0477(6) -0.0020(3) 0.0225(5) 0.0052(4)
F1 0.0228(4) 0.0162(3) 0.0232(3) 0.0054(3) -0.0095(3) 0.0030(2)
F2 0.0197(4) 0.0179(3) 0.0247(3) -0.0100(3) -0.0065(3) 0.0067(3)
F3 0.0267(4) 0.0320(4) 0.0187(3) 0.0079(3) -0.0028(3) -0.0137(3)
Cl1 0.01275(14) 0.00512(10) 0.01442(11) -0.00170(8) -0.00296(8) 0.00074(7)

loop_
_atom_type_symbol
_atom_type_description
_atom_type_scat_dispersion_real
_atom_type_scat_dispersion_imag
_atom_type_scat_source
C C 0.0022 0.0012 'International Tables Vol C Tables 4.2.6.8 and 6.1.1.4'
H H 0.0000 0.0000 'International Tables Vol C Tables 4.2.6.8 and 6.1.1.4'
N N 0.0046 0.0025 'International Tables Vol C Tables 4.2.6.8 and 6.1.1.4'
O O 0.0081 0.0046 'International Tables Vol C Tables 4.2.6.8 and 6.1.1.4'
F F 0.0131 0.0078 'International Tables Vol C Tables 4.2.6.8 and 6.1.1.4'
Cl Cl 0.1209 0.1224 'International Tables Vol C Tables 4.2.6.8 and 6.1.1.4'

loop_
_geom_angle_atom_site_label_1
_geom_angle_atom_site_label_2
_geom_angle_atom_site_label_3
_geom_angle_site_symmetry_1
_geom_angle_site_symmetry_3
_geom_angle
_geom_angle_publ_flag
C6 C1 C2 . . 119.12(9) ?
C6 C1 C7 . . 118.16(8) ?
C2 C1 C7 . . 122.67(9) ?
C3 C2 C1 . . 118.06(9) ?
C3 C2 Cl1 . . 117.94(7) ?
C1 C2 Cl1 . . 124.00(8) ?
C4 C3 C2 . . 123.52(8) ?
C4 C3 N1 . . 117.66(9) ?
C2 C3 N1 . . 118.82(9) ?
C3 C4 C5 . . 117.72(9) ?
C3 C4 H4 . . 121.1 ?
C5 C4 H4 . . 121.1 ?
C6 C5 C4 . . 120.63(9) ?
C6 C5 C8 . . 120.31(8) ?
C4 C5 C8 . . 118.95(9) ?
C5 C6 C1 . . 120.93(9) ?
C5 C6 H6 . . 119.5 ?
C1 C6 H6 . . 119.5 ?
O2 C7 O1 . . 124.60(9) ?
O2 C7 C1 . . 123.69(9) ?
O1 C7 C1 . . 111.69(9) ?
F2 C8 F3 . . 107.89(9) ?
F2 C8 F1 . . 106.91(9) ?
F3 C8 F1 . . 105.88(9) ?
F2 C8 C5 . . 112.71(8) ?
F3 C8 C5 . . 111.35(9) ?
F1 C8 C5 . . 111.73(8) ?
O3 N1 O4 . . 125.01(10) ?
O3 N1 C3 . . 117.49(9) ?
O4 N1 C3 . . 117.50(9) ?
C7 O1 H1 . . 109.2(15) ?

loop_
_geom_bond_atom_site_label_1
_geom_bond_atom_site_label_2
_geom_bond_site_symmetry_2
_geom_bond_distance
_geom_bond_publ_flag
C1 C6 . 1.3957(15) ?
C1 C2 . 1.4054(13) ?
C1 C7 . 1.5026(13) ?
C2 C3 . 1.3937(13) ?
C2 Cl1 . 1.7148(12) ?
C3 C4 . 1.3765(15) ?
C3 N1 . 1.4733(13) ?
C4 C5 . 1.3916(13) ?
C4 H4 . 0.9500 ?
C5 C6 . 1.3900(13) ?
C5 C8 . 1.5013(15) ?
C6 H6 . 0.9500 ?
C7 O2 . 1.2170(14) ?
C7 O1 . 1.3170(12) ?
C8 F2 . 1.3318(13) ?
C8 F3 . 1.3384(13) ?
C8 F1 . 1.3451(13) ?
N1 O3 . 1.2105(13) ?
N1 O4 . 1.2153(13) ?
O1 H1 . 0.86(2) ?

loop_
_geom_hbond_atom_site_label_D
_geom_hbond_atom_site_label_H
_geom_hbond_atom_site_label_A
_geom_hbond_site_symmetry_A
_geom_hbond_distance_DH
_geom_hbond_distance_HA
_geom_hbond_distance_DA
_geom_hbond_angle_DHA
_geom_hbond_publ_flag
O1 H1 O2 2_766 0.86(2) 1.83(2) 2.6891(13) 176(2) yes
C4 H4 F3 2_675 0.95 2.66 3.5767(16) 161 yes
C6 H6 O3 1_445 0.95 2.66 3.5410(19) 154 yes
C6 H6 O4 1_445 0.95 2.62 3.5019(17) 154 yes

loop_
_geom_torsion_atom_site_label_1
_geom_torsion_atom_site_label_2
_geom_torsion_atom_site_label_3
_geom_torsion_atom_site_label_4
_geom_torsion_site_symmetry_1
_geom_torsion_site_symmetry_2
_geom_torsion_site_symmetry_3
_geom_torsion_site_symmetry_4
_geom_torsion
_geom_torsion_publ_flag
C6 C1 C2 C3 . . . . 1.05(14) ?
C7 C1 C2 C3 . . . . 178.55(8) ?
C6 C1 C2 Cl1 . . . . -179.86(7) ?
C7 C1 C2 Cl1 . . . . -2.36(14) ?
C1 C2 C3 C4 . . . . -1.35(15) ?
Cl1 C2 C3 C4 . . . . 179.51(8) ?
C1 C2 C3 N1 . . . . 179.50(8) ?
Cl1 C2 C3 N1 . . . . 0.36(12) ?
C2 C3 C4 C5 . . . . 0.19(15) ?
N1 C3 C4 C5 . . . . 179.35(9) ?
C3 C4 C5 C6 . . . . 1.26(15) ?
C3 C4 C5 C8 . . . . -174.85(9) ?
C4 C5 C6 C1 . . . . -1.54(15) ?
C8 C5 C6 C1 . . . . 174.52(9) ?
C2 C1 C6 C5 . . . . 0.34(14) ?
C7 C1 C6 C5 . . . . -177.27(9) ?
C6 C1 C7 O2 . . . . 155.57(10) ?
C2 C1 C7 O2 . . . . -21.95(15) ?
C6 C1 C7 O1 . . . . -22.94(12) ?
C2 C1 C7 O1 . . . . 159.54(9) ?
C6 C5 C8 F2 . . . . 31.69(14) ?
C4 C5 C8 F2 . . . . -152.19(10) ?
C6 C5 C8 F3 . . . . -89.73(12) ?
C4 C5 C8 F3 . . . . 86.40(12) ?
C6 C5 C8 F1 . . . . 152.10(9) ?
C4 C5 C8 F1 . . . . -31.77(13) ?
C4 C3 N1 O3 . . . . 94.69(13) ?
C2 C3 N1 O3 . . . . -86.11(13) ?
C4 C3 N1 O4 . . . . -85.22(13) ?
C2 C3 N1 O4 . . . . 93.98(12) ?

_cod_database_fobs_code 2243727
